data_4081895
loop_
_publ_author_name
'Feng, Yi-Jhen'
'Lo, Ji-Xian'
'Lin, Ying-Chih'
'Huang, Shou-Ling'
'Wang, Yu'
'Liu, Yi-Hung'

_publ_section_title
;
 Tandem Cyclization of Enynes Containing a Thioether or Ether Linkage via
 Ruthenium Allenylidene and Vinylidene Complexes
;
_journal_issue 21
_journal_name_full Organometallics
_journal_page_first 6379
_journal_paper_doi 10.1021/om400742x
_journal_volume 32
_journal_year 2013
_chemical_formula_sum 'C55 H46 O P2 Ru S'
_chemical_formula_weight 917.99
_chemical_name_systematic
; 
 ? 
;
_space_group_IT_number 2
_symmetry_cell_setting triclinic
_symmetry_space_group_name_Hall '-P 1'
_symmetry_space_group_name_H-M 'P -1'
_atom_sites_solution_hydrogens geom
_atom_sites_solution_primary direct
_atom_sites_solution_secondary difmap
_audit_creation_method SHELXL-97
_cell_angle_alpha 106.955(2)
_cell_angle_beta 95.918(2)
_cell_angle_gamma 95.173(2)
_cell_formula_units_Z 2
_cell_length_a 8.8440(2)
_cell_length_b 12.9131(3)
_cell_length_c 20.8554(5)
_cell_measurement_reflns_used 13827
_cell_measurement_temperature 150(2)
_cell_measurement_theta_max 29.1542
_cell_measurement_theta_min 2.8908
_cell_volume 2247.93(10)
_computing_cell_refinement
; 
CrysAlisPro, Agilent Technologies, 
Version 1.171.36.20 (release 27-06-2012 CrysAlis171 .NET) 
(compiled Jul 11 2012,15:38:31) 
Empirical absorption correction using spherical harmonics, 
 implemented in SCALE3 ABSPACK scaling algorithm. 
;
_computing_data_collection
; 
CrysAlisPro, Agilent Technologies, 
Version 1.171.36.20 (release 27-06-2012 CrysAlis171 .NET) 
(compiled Jul 11 2012,15:38:31) 
Empirical absorption correction using spherical harmonics, 
 implemented in SCALE3 ABSPACK scaling algorithm. 
;
_computing_data_reduction
; 
CrysAlisPro, Agilent Technologies, 
Version 1.171.36.20 (release 27-06-2012 CrysAlis171 .NET) 
(compiled Jul 11 2012,15:38:31) 
Empirical absorption correction using spherical harmonics, 
 implemented in SCALE3 ABSPACK scaling algorithm. 
;
_computing_molecular_graphics SHELXTL
_computing_publication_material SHELXTL
_computing_structure_refinement 'SHELXL-97 (Sheldrick, 1997)'
_computing_structure_solution 'SHELXS-97 (Sheldrick, 1990)'
_diffrn_ambient_temperature 150(2)
_diffrn_measured_fraction_theta_full 0.970
_diffrn_measured_fraction_theta_max 0.970
_diffrn_measurement_device_type 'Oxford Diffraction Gemini A'
_diffrn_measurement_method CCD
_diffrn_radiation_monochromator graphite
_diffrn_radiation_source 'fine-focus sealed tube'
_diffrn_radiation_type MoK\a
_diffrn_radiation_wavelength 0.71073
_diffrn_reflns_av_R_equivalents 0.0400
_diffrn_reflns_av_sigmaI/netI 0.0461
_diffrn_reflns_limit_h_max 11
_diffrn_reflns_limit_h_min -11
_diffrn_reflns_limit_k_max 16
_diffrn_reflns_limit_k_min -16
_diffrn_reflns_limit_l_max 27
_diffrn_reflns_limit_l_min -27
_diffrn_reflns_number 33655
_diffrn_reflns_theta_full 27.50
_diffrn_reflns_theta_max 27.50
_diffrn_reflns_theta_min 2.90
_exptl_absorpt_coefficient_mu 0.506
_exptl_absorpt_correction_T_max 1.00000
_exptl_absorpt_correction_T_min 0.99325
_exptl_absorpt_correction_type multi-scan
_exptl_absorpt_process_details
; 
CrysAlisPro, Agilent Technologies, 
Version 1.171.36.20 (release 27-06-2012 CrysAlis171 .NET) 
(compiled Jul 11 2012,15:38:31) 
Empirical absorption correction using spherical harmonics, 
 implemented in SCALE3 ABSPACK scaling algorithm. 
;
_exptl_crystal_density_diffrn 1.356
_exptl_crystal_density_method 'not measured'
_exptl_crystal_F_000 948
_exptl_crystal_size_max 0.25
_exptl_crystal_size_mid 0.15
_exptl_crystal_size_min 0.10
_refine_diff_density_max 0.959
_refine_diff_density_min -0.859
_refine_diff_density_rms 0.081
_refine_ls_extinction_method none
_refine_ls_goodness_of_fit_ref 0.896
_refine_ls_hydrogen_treatment mixed
_refine_ls_matrix_type full
_refine_ls_number_parameters 540
_refine_ls_number_reflns 10038
_refine_ls_number_restraints 3
_refine_ls_restrained_S_all 0.910
_refine_ls_R_factor_all 0.0540
_refine_ls_R_factor_gt 0.0389
_refine_ls_shift/su_max 0.029
_refine_ls_shift/su_mean 0.001
_refine_ls_structure_factor_coef Fsqd
_refine_ls_weighting_details 'calc w=1/[\s^2^(Fo^2^)+(0.1000P)^2^+0.0000P] where P=(Fo^2^+2Fc^2^)/3'
_refine_ls_weighting_scheme calc
_refine_ls_wR_factor_gt 0.1110
_refine_ls_wR_factor_ref 0.1230
_reflns_number_gt 8257
_reflns_number_total 10038
_reflns_threshold_expression >2sigma(I)
_cod_data_source_file om400742x_si_001.cif
_cod_data_source_block ic15851
_cod_depositor_comments
;
The following automatic conversions were performed:

'_symmetry_cell_setting' value 'Triclinic' changed to 'triclinic'
according to /home/saulius/struct/CIF-dictionaries/cif_core.dic
dictionary named 'cif_core.dic' version 2.4.2 from 2011-04-26.

Automatic conversion script
Id: cif_fix_values 1891 2012-01-12 08:04:46Z andrius 
;
_cod_original_cell_volume 2247.92(9)
_cod_original_sg_symbol_H-M P-1
_cod_database_code 4081895

loop_
_symmetry_equiv_pos_as_xyz
'x, y, z'
'-x, -y, -z'

loop_
_atom_site_label
_atom_site_type_symbol
_atom_site_fract_x
_atom_site_fract_y
_atom_site_fract_z
_atom_site_U_iso_or_equiv
_atom_site_adp_type
_atom_site_occupancy
_atom_site_symmetry_multiplicity
_atom_site_calc_flag
_atom_site_refinement_flags
_atom_site_disorder_assembly
_atom_site_disorder_group
Ru1 Ru 0.45011(2) 0.433387(16) 1.271032(10) 0.01478(8) Uani 1 1 d . . .
P1 P 0.65711(7) 0.53496(5) 1.34354(3) 0.01638(14) Uani 1 1 d . . .
P2 P 0.56929(8) 0.34036(5) 1.18361(3) 0.01671(15) Uani 1 1 d . . .
S1 S 0.11999(10) 0.83282(7) 1.11087(5) 0.0386(2) Uani 1 1 d . . .
C1 C 0.4238(3) 0.5474(2) 1.22324(13) 0.0195(5) Uani 1 1 d . . .
C2 C 0.3900(3) 0.6122(2) 1.19428(14) 0.0244(6) Uani 1 1 d . . .
C3 C 0.3429(4) 0.6903(2) 1.15863(15) 0.0264(6) Uani 1 1 d . . .
H3A H 0.2340 0.6652 1.1375 0.032 Uiso 1 1 calc R . .
C4 C 0.3494(4) 0.8061(2) 1.20512(14) 0.0258(6) Uani 1 1 d . . .
C5 C 0.4437(4) 0.8447(3) 1.26567(16) 0.0316(7) Uani 1 1 d . . .
H5A H 0.5118 0.7992 1.2786 0.038 Uiso 1 1 calc R . .
C6 C 0.4411(4) 0.9495(3) 1.30854(16) 0.0369(8) Uani 1 1 d . . .
H6A H 0.5065 0.9747 1.3505 0.044 Uiso 1 1 calc R . .
C7 C 0.3450(4) 1.0162(3) 1.29041(17) 0.0394(8) Uani 1 1 d . . .
H7A H 0.3415 1.0871 1.3202 0.047 Uiso 1 1 calc R . .
C8 C 0.2524(4) 0.9804(3) 1.22847(17) 0.0347(7) Uani 1 1 d . . .
H8A H 0.1882 1.0278 1.2152 0.042 Uiso 1 1 calc R . .
C9 C 0.2530(3) 0.8758(2) 1.18570(15) 0.0255(6) Uani 1 1 d . . .
C10 C 0.2336(5) 0.7763(3) 1.04363(17) 0.0444(9) Uani 1 1 d . . .
H10A H 0.1890 0.7000 1.0195 0.053 Uiso 1 1 calc R . .
H10B H 0.2256 0.8182 1.0108 0.053 Uiso 1 1 calc R . .
C11 C 0.4010(4) 0.7777(3) 1.06765(16) 0.0362(8) Uani 1 1 d . . .
C12 C 0.4396(4) 0.6917(3) 1.10097(16) 0.0336(7) Uani 1 1 d . . .
H12A H 0.5497 0.7060 1.1196 0.040 Uiso 1 1 calc R . .
H12B H 0.4214 0.6190 1.0664 0.040 Uiso 1 1 calc R . .
C13 C 0.5067(6) 0.8511(3) 1.0613(2) 0.0569(11) Uani 1 1 d . . .
H13A H 0.4786 0.9050 1.0412 0.068 Uiso 1 1 calc R . .
H13B H 0.6113 0.8502 1.0768 0.068 Uiso 1 1 calc R . .
C14 C 0.3644(3) 0.3347(3) 1.33618(15) 0.0268(6) Uani 1 1 d . . .
H14A H 0.4288 0.3043 1.3669 0.032 Uiso 1 1 calc R . .
C15 C 0.3078(3) 0.4383(3) 1.35431(15) 0.0291(7) Uani 1 1 d . . .
H15A H 0.3258 0.4933 1.4003 0.035 Uiso 1 1 calc R . .
C16 C 0.2140(3) 0.4463(3) 1.29769(17) 0.0289(7) Uani 1 1 d . . .
H16A H 0.1533 0.5077 1.2967 0.035 Uiso 1 1 calc R . .
C17 C 0.2112(3) 0.3482(2) 1.24331(15) 0.0258(6) Uani 1 1 d . . .
H17A H 0.1479 0.3281 1.1979 0.031 Uiso 1 1 calc R . .
C18 C 0.3051(3) 0.2812(2) 1.26799(15) 0.0239(6) Uani 1 1 d . . .
H18A H 0.3210 0.2055 1.2420 0.029 Uiso 1 1 calc R . .
C19 C 0.6098(3) 0.6507(2) 1.41164(13) 0.0204(5) Uani 1 1 d . . .
C20 C 0.6964(3) 0.6886(3) 1.47586(14) 0.0283(6) Uani 1 1 d . . .
H20A H 0.7736 0.6486 1.4881 0.034 Uiso 1 1 calc R . .
C21 C 0.6690(4) 0.7850(3) 1.52171(15) 0.0333(7) Uani 1 1 d . . .
H21A H 0.7277 0.8105 1.5653 0.040 Uiso 1 1 calc R . .
C22 C 0.5575(4) 0.8444(3) 1.50462(16) 0.0333(7) Uani 1 1 d . . .
H22A H 0.5395 0.9101 1.5364 0.040 Uiso 1 1 calc R . .
C23 C 0.4724(4) 0.8077(3) 1.44138(16) 0.0306(7) Uani 1 1 d . . .
H23A H 0.3970 0.8492 1.4293 0.037 Uiso 1 1 calc R . .
C24 C 0.4962(3) 0.7102(2) 1.39504(14) 0.0234(6) Uani 1 1 d . . .
H24A H 0.4349 0.6843 1.3520 0.028 Uiso 1 1 calc R . .
C25 C 0.7555(3) 0.4544(2) 1.39031(13) 0.0203(5) Uani 1 1 d . . .
C26 C 0.6944(3) 0.4295(2) 1.44392(14) 0.0260(6) Uani 1 1 d . . .
H26A H 0.6086 0.4627 1.4603 0.031 Uiso 1 1 calc R . .
C27 C 0.7567(4) 0.3575(3) 1.47356(16) 0.0338(7) Uani 1 1 d . . .
H27A H 0.7122 0.3405 1.5094 0.041 Uiso 1 1 calc R . .
C28 C 0.8839(4) 0.3099(3) 1.45119(16) 0.0344(7) Uani 1 1 d . . .
H28A H 0.9280 0.2615 1.4722 0.041 Uiso 1 1 calc R . .
C29 C 0.9459(4) 0.3336(3) 1.39784(18) 0.0344(7) Uani 1 1 d . . .
H29A H 1.0328 0.3013 1.3821 0.041 Uiso 1 1 calc R . .
C30 C 0.8812(3) 0.4044(2) 1.36744(15) 0.0255(6) Uani 1 1 d . . .
H30A H 0.9234 0.4191 1.3304 0.031 Uiso 1 1 calc R . .
C31 C 0.8156(3) 0.6140(2) 1.32069(14) 0.0206(5) Uani 1 1 d . . .
C32 C 0.9556(3) 0.6469(3) 1.36205(17) 0.0303(7) Uani 1 1 d . . .
H32A H 0.9753 0.6219 1.4003 0.036 Uiso 1 1 calc R . .
C33 C 1.0667(4) 0.7162(3) 1.3474(2) 0.0430(9) Uani 1 1 d . . .
H33A H 1.1626 0.7384 1.3756 0.052 Uiso 1 1 calc R . .
C34 C 1.0392(4) 0.7533(3) 1.2922(2) 0.0475(10) Uani 1 1 d . . .
H34A H 1.1160 0.8007 1.2825 0.057 Uiso 1 1 calc R . .
C35 C 0.9001(4) 0.7215(3) 1.25101(18) 0.0424(9) Uani 1 1 d . . .
H35A H 0.8809 0.7472 1.2130 0.051 Uiso 1 1 calc R . .
C36 C 0.7885(4) 0.6522(2) 1.26506(15) 0.0278(6) Uani 1 1 d . . .
H36A H 0.6929 0.6304 1.2366 0.033 Uiso 1 1 calc R . .
C37 C 0.6786(3) 0.2306(2) 1.19392(14) 0.0220(6) Uani 1 1 d . . .
C38 C 0.6746(3) 0.1980(2) 1.25170(15) 0.0265(6) Uani 1 1 d . . .
H38A H 0.6212 0.2359 1.2868 0.032 Uiso 1 1 calc R . .
C39 C 0.7485(4) 0.1099(3) 1.25855(19) 0.0380(8) Uani 1 1 d . . .
H39A H 0.7436 0.0871 1.2977 0.046 Uiso 1 1 calc R . .
C40 C 0.8287(4) 0.0562(3) 1.2083(2) 0.0439(9) Uani 1 1 d . . .
H40A H 0.8797 -0.0033 1.2130 0.053 Uiso 1 1 calc R . .
C41 C 0.8348(4) 0.0887(3) 1.1512(2) 0.0440(9) Uani 1 1 d . . .
H41A H 0.8906 0.0520 1.1167 0.053 Uiso 1 1 calc R . .
C42 C 0.7595(4) 0.1750(3) 1.14418(17) 0.0350(7) Uani 1 1 d . . .
H42A H 0.7633 0.1964 1.1045 0.042 Uiso 1 1 calc R . .
C43 C 0.7015(3) 0.4100(2) 1.14264(13) 0.0202(5) Uani 1 1 d . . .
C44 C 0.8585(3) 0.4254(3) 1.16554(15) 0.0271(6) Uani 1 1 d . . .
H44A H 0.8947 0.3960 1.2002 0.032 Uiso 1 1 calc R . .
C45 C 0.9625(3) 0.4823(3) 1.13899(16) 0.0317(7) Uani 1 1 d . . .
H45A H 1.0688 0.4909 1.1551 0.038 Uiso 1 1 calc R . .
C46 C 0.9119(4) 0.5266(3) 1.08919(16) 0.0316(7) Uani 1 1 d . . .
H46A H 0.9830 0.5656 1.0707 0.038 Uiso 1 1 calc R . .
C47 C 0.7561(4) 0.5138(3) 1.06626(15) 0.0298(7) Uani 1 1 d . . .
H47A H 0.7202 0.5451 1.0325 0.036 Uiso 1 1 calc R . .
C48 C 0.6528(3) 0.4552(2) 1.09261(14) 0.0248(6) Uani 1 1 d . . .
H48A H 0.5467 0.4460 1.0760 0.030 Uiso 1 1 calc R . .
C49 C 0.4139(3) 0.2626(2) 1.11565(13) 0.0206(5) Uani 1 1 d . . .
C50 C 0.3822(4) 0.1497(2) 1.09902(15) 0.0296(7) Uani 1 1 d . . .
H50A H 0.4505 0.1100 1.1176 0.036 Uiso 1 1 calc R . .
C51 C 0.2510(4) 0.0946(3) 1.05530(17) 0.0369(8) Uani 1 1 d . . .
H51A H 0.2291 0.0177 1.0454 0.044 Uiso 1 1 calc R . .
C52 C 0.1532(4) 0.1498(3) 1.02648(17) 0.0354(7) Uani 1 1 d . . .
H52A H 0.0658 0.1113 0.9955 0.042 Uiso 1 1 calc R . .
C53 C 0.1825(3) 0.2626(2) 1.04281(15) 0.0290(6) Uani 1 1 d . . .
H53A H 0.1151 0.3015 1.0229 0.035 Uiso 1 1 calc R . .
C54 C 0.3101(3) 0.3185(2) 1.08811(14) 0.0229(6) Uani 1 1 d . . .
H54A H 0.3271 0.3959 1.1006 0.028 Uiso 1 1 calc R . .
O1 O 0.8507(11) 0.9763(7) 1.4130(4) 0.127(4) Uiso 0.639(14) 1 d PD A -1
C55 C 0.9463(14) 1.0318(10) 1.4930(6) 0.111(4) Uiso 0.639(14) 1 d PD A -1
O2 O 1.005(4) 0.982(3) 1.4509(13) 0.257(15) Uiso 0.361(14) 1 d PD A -2
C56 C 0.9662(19) 1.0025(14) 1.3875(8) 0.079(6) Uiso 0.361(14) 1 d PD A -2

loop_
_atom_site_aniso_label
_atom_site_aniso_U_11
_atom_site_aniso_U_22
_atom_site_aniso_U_33
_atom_site_aniso_U_23
_atom_site_aniso_U_13
_atom_site_aniso_U_12
Ru1 0.01603(12) 0.01389(12) 0.01461(12) 0.00434(8) 0.00234(8) 0.00249(8)
P1 0.0164(3) 0.0188(3) 0.0141(3) 0.0052(3) 0.0025(2) 0.0019(3)
P2 0.0200(3) 0.0166(3) 0.0138(3) 0.0043(3) 0.0018(3) 0.0054(3)
S1 0.0399(5) 0.0377(5) 0.0400(5) 0.0188(4) -0.0070(4) 0.0051(4)
C1 0.0212(13) 0.0161(12) 0.0193(13) 0.0025(10) 0.0011(10) 0.0038(10)
C2 0.0308(15) 0.0189(13) 0.0235(14) 0.0057(11) 0.0033(12) 0.0047(12)
C3 0.0337(16) 0.0197(14) 0.0274(15) 0.0101(12) 0.0017(12) 0.0048(12)
C4 0.0369(16) 0.0213(14) 0.0229(14) 0.0108(12) 0.0075(12) 0.0054(12)
C5 0.0388(17) 0.0293(16) 0.0274(16) 0.0103(13) 0.0003(13) 0.0064(14)
C6 0.056(2) 0.0299(17) 0.0211(15) 0.0041(13) 0.0017(14) 0.0002(15)
C7 0.066(2) 0.0218(15) 0.0292(17) 0.0020(13) 0.0151(16) 0.0059(16)
C8 0.0447(19) 0.0266(16) 0.0400(18) 0.0168(14) 0.0122(15) 0.0116(14)
C9 0.0302(15) 0.0218(14) 0.0261(15) 0.0110(12) 0.0027(12) 0.0000(12)
C10 0.078(3) 0.0288(17) 0.0261(17) 0.0103(14) -0.0078(17) 0.0140(17)
C11 0.057(2) 0.0283(16) 0.0247(16) 0.0064(13) 0.0128(15) 0.0088(15)
C12 0.0441(19) 0.0326(17) 0.0289(16) 0.0125(14) 0.0084(14) 0.0151(15)
C13 0.076(3) 0.046(2) 0.059(3) 0.022(2) 0.036(2) 0.013(2)
C14 0.0274(15) 0.0320(16) 0.0247(14) 0.0154(13) 0.0064(12) -0.0024(12)
C15 0.0287(15) 0.0281(16) 0.0272(15) 0.0017(12) 0.0161(12) -0.0050(12)
C16 0.0175(13) 0.0280(15) 0.0450(18) 0.0120(14) 0.0159(13) 0.0058(12)
C17 0.0177(13) 0.0301(15) 0.0297(15) 0.0108(13) 0.0030(11) -0.0022(12)
C18 0.0259(14) 0.0184(13) 0.0268(14) 0.0072(11) 0.0050(12) -0.0034(11)
C19 0.0200(13) 0.0207(13) 0.0181(13) 0.0028(11) 0.0043(10) -0.0018(11)
C20 0.0287(15) 0.0331(16) 0.0199(14) 0.0045(12) 0.0024(12) 0.0010(13)
C21 0.0433(18) 0.0315(17) 0.0169(14) -0.0029(12) 0.0029(13) -0.0020(14)
C22 0.0397(18) 0.0263(15) 0.0274(16) -0.0037(13) 0.0106(13) 0.0032(14)
C23 0.0288(15) 0.0267(15) 0.0330(16) 0.0029(13) 0.0055(13) 0.0058(13)
C24 0.0256(14) 0.0214(14) 0.0212(13) 0.0034(11) 0.0038(11) 0.0029(11)
C25 0.0194(13) 0.0246(14) 0.0154(12) 0.0053(11) -0.0020(10) 0.0018(11)
C26 0.0290(15) 0.0297(15) 0.0199(14) 0.0079(12) 0.0050(12) 0.0039(12)
C27 0.0447(19) 0.0357(17) 0.0240(15) 0.0158(14) 0.0026(14) 0.0001(15)
C28 0.0422(18) 0.0308(16) 0.0308(16) 0.0139(14) -0.0083(14) 0.0069(14)
C29 0.0281(16) 0.0349(17) 0.0409(18) 0.0130(15) -0.0013(14) 0.0097(13)
C30 0.0219(14) 0.0320(16) 0.0249(14) 0.0116(12) 0.0031(11) 0.0060(12)
C31 0.0219(13) 0.0187(13) 0.0203(13) 0.0035(11) 0.0072(11) 0.0004(11)
C32 0.0221(14) 0.0283(16) 0.0380(17) 0.0072(13) 0.0051(13) -0.0002(12)
C33 0.0242(16) 0.0356(19) 0.064(2) 0.0098(18) 0.0079(16) -0.0055(14)
C34 0.045(2) 0.038(2) 0.060(2) 0.0116(18) 0.0264(19) -0.0085(16)
C35 0.061(2) 0.0356(19) 0.0345(18) 0.0138(15) 0.0220(17) -0.0028(17)
C36 0.0333(16) 0.0254(15) 0.0246(15) 0.0078(12) 0.0084(12) -0.0027(12)
C37 0.0223(13) 0.0208(13) 0.0219(14) 0.0050(11) -0.0008(11) 0.0065(11)
C38 0.0267(15) 0.0275(15) 0.0288(15) 0.0129(13) 0.0026(12) 0.0078(12)
C39 0.0367(18) 0.0400(19) 0.046(2) 0.0247(16) 0.0022(15) 0.0136(15)
C40 0.0403(19) 0.0349(19) 0.062(2) 0.0200(18) 0.0040(17) 0.0196(16)
C41 0.051(2) 0.0374(19) 0.048(2) 0.0093(17) 0.0169(17) 0.0276(17)
C42 0.0450(19) 0.0353(18) 0.0289(16) 0.0104(14) 0.0100(14) 0.0181(15)
C43 0.0246(14) 0.0206(13) 0.0151(12) 0.0032(10) 0.0054(10) 0.0055(11)
C44 0.0238(14) 0.0361(17) 0.0234(14) 0.0114(13) 0.0030(11) 0.0071(13)
C45 0.0221(15) 0.0385(18) 0.0343(17) 0.0104(14) 0.0064(13) 0.0021(13)
C46 0.0360(17) 0.0287(16) 0.0294(16) 0.0067(13) 0.0118(13) -0.0005(13)
C47 0.0374(17) 0.0295(16) 0.0256(15) 0.0136(13) 0.0044(13) 0.0025(13)
C48 0.0274(15) 0.0251(14) 0.0220(14) 0.0081(12) 0.0014(11) 0.0035(12)
C49 0.0255(14) 0.0207(13) 0.0142(12) 0.0032(10) 0.0011(10) 0.0039(11)
C50 0.0384(17) 0.0235(15) 0.0257(15) 0.0090(12) -0.0059(13) 0.0044(13)
C51 0.0452(19) 0.0200(15) 0.0387(18) 0.0038(13) -0.0067(15) 0.0004(14)
C52 0.0368(17) 0.0300(16) 0.0313(17) 0.0046(14) -0.0099(14) -0.0045(14)
C53 0.0292(15) 0.0291(16) 0.0273(15) 0.0092(13) -0.0049(12) 0.0049(13)
C54 0.0253(14) 0.0192(13) 0.0219(14) 0.0039(11) -0.0011(11) 0.0037(11)

loop_
_atom_type_symbol
_atom_type_description
_atom_type_scat_dispersion_real
_atom_type_scat_dispersion_imag
_atom_type_scat_source
C C 0.0033 0.0016 'International Tables Vol C Tables 4.2.6.8 and 6.1.1.4'
H H 0.0000 0.0000 'International Tables Vol C Tables 4.2.6.8 and 6.1.1.4'
P P 0.1023 0.0942 'International Tables Vol C Tables 4.2.6.8 and 6.1.1.4'
S S 0.1246 0.1234 'International Tables Vol C Tables 4.2.6.8 and 6.1.1.4'
Ru Ru -1.2594 0.8363 'International Tables Vol C Tables 4.2.6.8 and 6.1.1.4'
O O 0.0106 0.0060 'International Tables Vol C Tables 4.2.6.8 and 6.1.1.4'

loop_
_geom_angle_atom_site_label_1
_geom_angle_atom_site_label_2
_geom_angle_atom_site_label_3
_geom_angle
C1 Ru1 C16 89.14(11)
C1 Ru1 C17 97.60(11)
C16 Ru1 C17 37.44(11)
C1 Ru1 C18 133.13(11)
C16 Ru1 C18 61.76(11)
C17 Ru1 C18 37.05(11)
C1 Ru1 C15 116.13(11)
C16 Ru1 C15 36.75(12)
C17 Ru1 C15 61.96(11)
C18 Ru1 C15 61.47(11)
C1 Ru1 C14 150.74(11)
C16 Ru1 C14 61.78(12)
C17 Ru1 C14 61.87(11)
C18 Ru1 C14 36.58(11)
C15 Ru1 C14 37.14(11)
C1 Ru1 P1 93.26(8)
C16 Ru1 P1 120.97(9)
C17 Ru1 P1 155.11(8)
C18 Ru1 P1 132.65(8)
C15 Ru1 P1 93.15(8)
C14 Ru1 P1 98.95(8)
C1 Ru1 P2 88.31(8)
C16 Ru1 P2 138.83(9)
C17 Ru1 P2 102.45(8)
C18 Ru1 P2 91.45(8)
C15 Ru1 P2 151.51(8)
C14 Ru1 P2 115.22(8)
P1 Ru1 P2 100.20(2)
C25 P1 C31 103.50(13)
C25 P1 C19 103.10(12)
C31 P1 C19 95.53(12)
C25 P1 Ru1 111.55(9)
C31 P1 Ru1 125.72(9)
C19 P1 Ru1 114.36(9)
C43 P2 C37 100.36(13)
C43 P2 C49 105.54(12)
C37 P2 C49 101.02(13)
C43 P2 Ru1 122.31(9)
C37 P2 Ru1 119.22(9)
C49 P2 Ru1 105.82(9)
C9 S1 C10 104.66(16)
C2 C1 Ru1 172.4(2)
C1 C2 C3 178.0(3)
C2 C3 C4 113.6(2)
C2 C3 C12 111.7(2)
C4 C3 C12 109.0(2)
C5 C4 C9 118.8(3)
C5 C4 C3 122.6(3)
C9 C4 C3 118.6(3)
C4 C5 C6 121.0(3)
C7 C6 C5 120.2(3)
C6 C7 C8 119.9(3)
C7 C8 C9 120.4(3)
C8 C9 C4 119.7(3)
C8 C9 S1 117.4(2)
C4 C9 S1 122.7(2)
C11 C10 S1 114.5(2)
C13 C11 C10 121.6(4)
C13 C11 C12 122.0(4)
C10 C11 C12 116.3(3)
C11 C12 C3 112.2(3)
C18 C14 C15 107.0(3)
C18 C14 Ru1 70.63(16)
C15 C14 Ru1 70.68(16)
C16 C15 C14 108.3(3)
C16 C15 Ru1 71.10(16)
C14 C15 Ru1 72.18(16)
C15 C16 C17 108.3(3)
C15 C16 Ru1 72.15(16)
C17 C16 Ru1 71.45(15)
C18 C17 C16 106.9(3)
C18 C17 Ru1 71.50(16)
C16 C17 Ru1 71.11(16)
C14 C18 C17 109.5(3)
C14 C18 Ru1 72.79(16)
C17 C18 Ru1 71.45(16)
C24 C19 C20 119.2(3)
C24 C19 P1 117.9(2)
C20 C19 P1 122.4(2)
C21 C20 C19 119.7(3)
C22 C21 C20 120.8(3)
C23 C22 C21 119.7(3)
C22 C23 C24 120.4(3)
C19 C24 C23 120.2(3)
C30 C25 C26 118.1(3)
C30 C25 P1 120.5(2)
C26 C25 P1 120.8(2)
C27 C26 C25 121.1(3)
C26 C27 C28 120.3(3)
C27 C28 C29 119.3(3)
C30 C29 C28 120.2(3)
C29 C30 C25 121.0(3)
C32 C31 C36 119.2(3)
C32 C31 P1 121.3(2)
C36 C31 P1 119.1(2)
C33 C32 C31 119.9(3)
C34 C33 C32 120.6(3)
C33 C34 C35 120.0(3)
C34 C35 C36 120.0(3)
C35 C36 C31 120.4(3)
C42 C37 C38 118.5(3)
C42 C37 P2 121.9(2)
C38 C37 P2 119.5(2)
C37 C38 C39 120.5(3)
C40 C39 C38 119.8(3)
C41 C40 C39 120.1(3)
C40 C41 C42 119.8(3)
C37 C42 C41 121.3(3)
C48 C43 C44 117.5(3)
C48 C43 P2 123.2(2)
C44 C43 P2 119.1(2)
C45 C44 C43 121.6(3)
C46 C45 C44 120.0(3)
C45 C46 C47 119.5(3)
C48 C47 C46 120.1(3)
C43 C48 C47 121.3(3)
C50 C49 C54 118.3(3)
C50 C49 P2 121.4(2)
C54 C49 P2 119.5(2)
C49 C50 C51 120.4(3)
C52 C51 C50 120.7(3)
C51 C52 C53 119.6(3)
C54 C53 C52 120.0(3)
C53 C54 C49 120.9(3)

loop_
_geom_bond_atom_site_label_1
_geom_bond_atom_site_label_2
_geom_bond_distance
Ru1 C1 2.021(3)
Ru1 C16 2.224(3)
Ru1 C17 2.228(3)
Ru1 C18 2.229(3)
Ru1 C15 2.237(3)
Ru1 C14 2.257(3)
Ru1 P1 2.2799(7)
Ru1 P2 2.2859(7)
P1 C25 1.836(3)
P1 C31 1.843(3)
P1 C19 1.850(3)
P2 C43 1.836(3)
P2 C37 1.837(3)
P2 C49 1.851(3)
S1 C9 1.768(3)
S1 C10 1.826(4)
C1 C2 1.207(4)
C2 C3 1.481(4)
C3 C4 1.518(4)
C3 C12 1.549(4)
C4 C5 1.370(4)
C4 C9 1.408(4)
C5 C6 1.391(4)
C6 C7 1.365(5)
C7 C8 1.385(5)
C8 C9 1.385(4)
C10 C11 1.510(5)
C11 C13 1.315(5)
C11 C12 1.518(4)
C14 C18 1.408(4)
C14 C15 1.431(4)
C15 C16 1.406(5)
C16 C17 1.429(4)
C17 C18 1.416(4)
C19 C24 1.394(4)
C19 C20 1.399(4)
C20 C21 1.390(4)
C21 C22 1.382(5)
C22 C23 1.377(4)
C23 C24 1.394(4)
C25 C30 1.393(4)
C25 C26 1.396(4)
C26 C27 1.381(4)
C27 C28 1.388(5)
C28 C29 1.388(5)
C29 C30 1.386(4)
C31 C32 1.389(4)
C31 C36 1.394(4)
C32 C33 1.387(5)
C33 C34 1.377(6)
C34 C35 1.381(6)
C35 C36 1.383(4)
C37 C42 1.383(4)
C37 C38 1.390(4)
C38 C39 1.397(4)
C39 C40 1.378(5)
C40 C41 1.377(5)
C41 C42 1.383(5)
C43 C48 1.387(4)
C43 C44 1.398(4)
C44 C45 1.384(4)
C45 C46 1.380(5)
C46 C47 1.390(5)
C47 C48 1.389(4)
C49 C50 1.391(4)
C49 C54 1.395(4)
C50 C51 1.393(4)
C51 C52 1.368(5)
C52 C53 1.389(4)
C53 C54 1.387(4)
O1 C55 1.707(13)
O2 C56 1.440(14)
